data_7003239
loop_
_publ_author_name
'Lazarides, Theodore'
'Adams, Harry'
'Sykes, Daniel'
'Faulkner, Stephen'
'Calogero, Giuseppe'
'Ward, Michael D.'

_publ_section_title
;
 Heteronuclear bipyrimidine-bridged Ru--Ln and Os--Ln dyads: low-energy
 3MLCT states as energy-donors to Yb(iii) and Nd(iii)
;
_journal_issue 5
_journal_name_full 'Dalton Transactions'
_journal_page_first 691
_journal_page_last 698
_journal_paper_doi 10.1039/b714640j
_journal_year 2008
_chemical_formula_sum 'C59 H64 F30 Gd N8 O9.5 P2 Ru'
_chemical_formula_weight 1927.44
_chemical_name_systematic
;
?
;
_space_group_IT_number 14
_symmetry_cell_setting monoclinic
_symmetry_space_group_name_Hall '-P 2ybc'
_symmetry_space_group_name_H-M 'P 1 21/c 1'
_atom_sites_solution_hydrogens geom
_atom_sites_solution_primary direct
_atom_sites_solution_secondary difmap
_audit_creation_method SHELXL-97
_cell_angle_alpha 90.00
_cell_angle_beta 105.252(3)
_cell_angle_gamma 90.00
_cell_formula_units_Z 4
_cell_length_a 25.1174(15)
_cell_length_b 11.2557(6)
_cell_length_c 30.1564(18)
_cell_measurement_reflns_used 9117
_cell_measurement_temperature 150(2)
_cell_measurement_theta_max 57.963
_cell_measurement_theta_min 4.576
_cell_volume 8225.3(8)
_computing_cell_refinement 'Bruker SMART'
_computing_data_collection 'Bruker SMART'
_computing_data_reduction 'Bruker SHELXTL'
_computing_molecular_graphics 'Bruker SHELXTL'
_computing_publication_material 'Bruker SHELXTL'
_computing_structure_refinement 'SHELXL-97 (Sheldrick, 1997)'
_computing_structure_solution 'Bruker SHELXTL'
_diffrn_ambient_temperature 150(2)
_diffrn_detector_area_resol_mean 100
_diffrn_measured_fraction_theta_full 1.000
_diffrn_measured_fraction_theta_max 0.961
_diffrn_measurement_device_type 'CCD area detector'
_diffrn_measurement_method 'phi and omega scans'
_diffrn_radiation_monochromator graphite
_diffrn_radiation_source 'fine-focus sealed tube'
_diffrn_radiation_type MoK\a
_diffrn_radiation_wavelength 0.71073
_diffrn_reflns_av_R_equivalents 0.0312
_diffrn_reflns_av_sigmaI/netI 0.0290
_diffrn_reflns_limit_h_max 34
_diffrn_reflns_limit_h_min -33
_diffrn_reflns_limit_k_max 15
_diffrn_reflns_limit_k_min -15
_diffrn_reflns_limit_l_max 40
_diffrn_reflns_limit_l_min -41
_diffrn_reflns_number 243062
_diffrn_reflns_theta_full 25.00
_diffrn_reflns_theta_max 29.74
_diffrn_reflns_theta_min 0.84
_diffrn_standards_decay_% 0
_diffrn_standards_number 0
_exptl_absorpt_coefficient_mu 1.142
_exptl_absorpt_correction_T_max 0.8846
_exptl_absorpt_correction_T_min 0.6773
_exptl_absorpt_correction_type multi-scan
_exptl_absorpt_process_details sadabs
_exptl_crystal_colour red
_exptl_crystal_density_diffrn 1.556
_exptl_crystal_density_method 'not measured'
_exptl_crystal_description block
_exptl_crystal_F_000 3832
_exptl_crystal_size_max 0.37
_exptl_crystal_size_mid 0.22
_exptl_crystal_size_min 0.11
_refine_diff_density_max 2.500
_refine_diff_density_min -1.256
_refine_diff_density_rms 0.144
_refine_ls_extinction_method none
_refine_ls_goodness_of_fit_ref 1.045
_refine_ls_hydrogen_treatment constr
_refine_ls_matrix_type full
_refine_ls_number_parameters 982
_refine_ls_number_reflns 22522
_refine_ls_number_restraints 89
_refine_ls_restrained_S_all 1.057
_refine_ls_R_factor_all 0.0700
_refine_ls_R_factor_gt 0.0496
_refine_ls_shift/su_max 0.002
_refine_ls_shift/su_mean 0.000
_refine_ls_structure_factor_coef Fsqd
_refine_ls_weighting_details 'calc w=1/[\s^2^(Fo^2^)+(0.0707P)^2^+28.7584P] where P=(Fo^2^+2Fc^2^)/3'
_refine_ls_weighting_scheme calc
_refine_ls_wR_factor_gt 0.1305
_refine_ls_wR_factor_ref 0.1466
_reflns_number_gt 17724
_reflns_number_total 22522
_reflns_threshold_expression >2sigma(I)
_cod_data_source_file b714640j.txt
_cod_data_source_block imw627m
_cod_original_sg_symbol_H-M P2(1)/c
_cod_original_formula_sum 'C59 H64 F30 Gd N8 O9.50 P2 Ru'
_cod_database_code 7003239

loop_
_symmetry_equiv_pos_as_xyz
'x, y, z'
'-x, y+1/2, -z+1/2'
'-x, -y, -z'
'x, -y-1/2, z-1/2'

loop_
_atom_site_label
_atom_site_type_symbol
_atom_site_fract_x
_atom_site_fract_y
_atom_site_fract_z
_atom_site_U_iso_or_equiv
_atom_site_adp_type
_atom_site_occupancy
_atom_site_symmetry_multiplicity
_atom_site_calc_flag
_atom_site_refinement_flags
_atom_site_disorder_assembly
_atom_site_disorder_group
Gd1 Gd 0.182642(7) 0.644873(16) 0.168825(6) 0.02251(6) Uani 1 1 d . . .
Ru1 Ru 0.268360(11) 0.79008(2) 0.001134(10) 0.01877(7) Uani 1 1 d . . .
P1 P 0.12004(6) 0.31803(11) 0.01313(4) 0.0385(3) Uani 1 1 d . . .
F1 F 0.07939(19) 0.2082(4) 0.00625(16) 0.0832(13) Uani 1 1 d . . .
F2 F 0.10638(19) 0.3388(4) -0.04049(11) 0.0724(11) Uani 1 1 d . . .
F3 F 0.16957(17) 0.2339(3) 0.01223(14) 0.0703(10) Uani 1 1 d . . .
F4 F 0.13206(17) 0.3028(3) 0.06757(11) 0.0636(9) Uani 1 1 d . . .
F5 F 0.06963(16) 0.4048(4) 0.01499(14) 0.0726(10) Uani 1 1 d . . .
F6 F 0.15952(16) 0.4311(3) 0.02142(13) 0.0654(9) Uani 1 1 d . . .
F9 F 0.46075(8) 0.2868(2) 0.01631(10) 0.0390(6) Uani 1 1 d D . .
P2 P 0.40039(8) 0.2673(2) 0.02514(11) 0.0243(6) Uiso 0.526(7) 1 d PDU A 1
F7 F 0.3995(3) 0.1306(4) 0.0120(2) 0.0363(15) Uiso 0.526(7) 1 d PDU A 1
F8 F 0.3742(3) 0.3187(6) -0.0258(2) 0.0490(15) Uiso 0.526(7) 1 d PDU A 1
F10 F 0.4272(2) 0.2171(6) 0.07511(15) 0.0439(14) Uiso 0.526(7) 1 d PDU A 1
F11 F 0.33945(17) 0.2429(5) 0.0301(2) 0.0368(13) Uiso 0.526(7) 1 d PDU A 1
F12 F 0.4001(2) 0.3993(4) 0.0444(2) 0.0429(14) Uiso 0.526(7) 1 d PDU A 1
P2' P 0.39713(9) 0.2824(2) 0.01438(12) 0.0235(6) Uiso 0.474(7) 1 d PDU A 2
F7' F 0.3981(3) 0.1459(4) 0.0000(2) 0.0306(15) Uiso 0.474(7) 1 d PDU A 2
F8' F 0.3793(2) 0.2956(5) -0.03982(17) 0.0348(14) Uiso 0.474(7) 1 d PDU A 2
F10' F 0.4150(3) 0.2676(7) 0.06902(16) 0.0510(16) Uiso 0.474(7) 1 d PDU A 2
F11' F 0.33376(17) 0.2802(6) 0.0152(2) 0.0341(13) Uiso 0.474(7) 1 d PDU A 2
F12' F 0.3989(2) 0.4223(4) 0.0219(2) 0.0389(15) Uiso 0.474(7) 1 d PDU A 2
C45 C 0.3411(5) 0.8875(13) 0.2167(2) 0.063(2) Uiso 0.549(6) 1 d PDU B 1
F13 F 0.3479(3) 0.8948(7) 0.1748(2) 0.0707(19) Uiso 0.549(6) 1 d PDU B 1
F14 F 0.3911(3) 0.8751(7) 0.2458(2) 0.0641(18) Uiso 0.549(6) 1 d PDU B 1
F15 F 0.3191(4) 0.9881(8) 0.2261(3) 0.104(3) Uiso 0.549(6) 1 d PDU B 1
C45' C 0.3459(7) 0.8680(14) 0.2088(3) 0.068(3) Uiso 0.451(6) 1 d PDU B 2
F13' F 0.3781(4) 0.8122(10) 0.1862(3) 0.100(3) Uiso 0.451(6) 1 d PDU B 2
F14' F 0.3781(4) 0.9181(8) 0.2470(3) 0.070(2) Uiso 0.451(6) 1 d PDU B 2
F15' F 0.3194(4) 0.9559(9) 0.1816(3) 0.097(3) Uiso 0.451(6) 1 d PDU B 2
F16 F 0.24732(17) 0.5811(6) 0.33483(14) 0.1058(19) Uani 1 1 d . . .
F17 F 0.33052(17) 0.6418(3) 0.35082(11) 0.0678(11) Uani 1 1 d . . .
F18 F 0.3092(2) 0.4736(4) 0.32041(15) 0.0921(15) Uani 1 1 d . . .
F19 F 0.00336(18) 0.8554(5) 0.09519(14) 0.0905(16) Uani 1 1 d . . .
F20 F -0.01705(15) 0.7170(4) 0.1344(2) 0.118(2) Uani 1 1 d . . .
F21 F -0.02079(14) 0.8989(3) 0.15495(13) 0.0614(9) Uani 1 1 d . . .
F25 F 0.1704(3) 0.1380(7) 0.1944(3) 0.087(2) Uiso 0.485(10) 1 d PDU C 1
F26 F 0.2188(3) 0.2156(6) 0.1533(2) 0.0461(16) Uiso 0.485(10) 1 d PDU C 1
F27 F 0.2474(3) 0.2190(8) 0.2265(2) 0.069(2) Uiso 0.485(10) 1 d PDU C 1
F25' F 0.1608(3) 0.1578(7) 0.1682(3) 0.073(2) Uiso 0.515(10) 1 d PDU C 2
F26' F 0.2393(3) 0.2283(6) 0.1664(2) 0.0540(17) Uiso 0.515(10) 1 d PDU C 2
F27' F 0.2244(3) 0.1770(7) 0.2307(2) 0.069(2) Uiso 0.515(10) 1 d PDU C 2
F28 F 0.05677(13) 0.3663(3) 0.26419(11) 0.0527(8) Uani 1 1 d . C .
F29 F 0.09952(14) 0.5200(3) 0.29749(10) 0.0530(8) Uani 1 1 d . C .
F30 F 0.03128(13) 0.5394(4) 0.23796(13) 0.0711(11) Uani 1 1 d . C .
O1 O 0.19466(12) 0.4342(3) 0.17290(10) 0.0296(6) Uani 1 1 d . . .
O2 O 0.12183(12) 0.5688(3) 0.20950(10) 0.0314(6) Uani 1 1 d . . .
O3 O 0.09673(12) 0.7508(3) 0.14442(10) 0.0321(6) Uani 1 1 d . . .
O4 O 0.17915(14) 0.8007(3) 0.22159(12) 0.0411(8) Uani 1 1 d . D .
O5 O 0.26926(13) 0.7468(3) 0.18388(11) 0.0415(8) Uani 1 1 d . B .
O6 O 0.24001(13) 0.5883(3) 0.24331(10) 0.0359(7) Uani 1 1 d . B .
O7 O 0.12137(12) 0.5585(3) 0.10156(10) 0.0350(7) Uani 1 1 d . . .
O8 O 0.0450(2) 0.6747(5) 0.03511(16) 0.0851(16) Uani 1 1 d . . .
N1 N 0.34708(13) 0.8388(3) 0.03681(10) 0.0206(6) Uani 1 1 d . . .
N2 N 0.31490(12) 0.7122(3) -0.03721(10) 0.0209(6) Uani 1 1 d . . .
N3 N 0.25423(12) 0.9340(3) -0.04173(10) 0.0211(6) Uani 1 1 d . . .
N4 N 0.19116(12) 0.7528(3) -0.04090(11) 0.0217(6) Uani 1 1 d . . .
N5 N 0.22666(13) 0.8596(3) 0.04541(11) 0.0220(6) Uani 1 1 d . . .
N6 N 0.27151(12) 0.6494(3) 0.04551(11) 0.0206(6) Uani 1 1 d . . .
N7 N 0.18750(13) 0.8053(3) 0.10645(11) 0.0247(6) Uani 1 1 d . . .
N8 N 0.23924(13) 0.5863(3) 0.10952(11) 0.0236(6) Uani 1 1 d . . .
C1 C 0.36005(16) 0.9079(3) 0.07423(13) 0.0258(7) Uani 1 1 d . . .
H1 H 0.3311 0.9342 0.0868 0.031 Uiso 1 1 calc R . .
C2 C 0.41335(17) 0.9429(4) 0.09548(13) 0.0279(8) Uani 1 1 d . . .
H2 H 0.4203 0.9925 0.1219 0.034 Uiso 1 1 calc R . .
C3 C 0.45686(15) 0.9061(3) 0.07847(13) 0.0238(7) Uani 1 1 d . . .
C4 C 0.44334(15) 0.8322(3) 0.03966(13) 0.0233(7) Uani 1 1 d . . .
H4 H 0.4718 0.8037 0.0270 0.028 Uiso 1 1 calc R . .
C5 C 0.38911(15) 0.8003(3) 0.01952(12) 0.0206(7) Uani 1 1 d . . .
C6 C 0.37082(15) 0.7265(3) -0.02219(12) 0.0207(7) Uani 1 1 d . . .
C7 C 0.40592(15) 0.6741(3) -0.04504(13) 0.0225(7) Uani 1 1 d . . .
H7 H 0.4446 0.6855 -0.0338 0.027 Uiso 1 1 calc R . .
C8 C 0.38551(15) 0.6049(3) -0.08422(12) 0.0220(7) Uani 1 1 d . . .
C9 C 0.32826(16) 0.5932(3) -0.09913(14) 0.0261(8) Uani 1 1 d . . .
H9 H 0.3121 0.5476 -0.1258 0.031 Uiso 1 1 calc R . .
C10 C 0.29516(15) 0.6476(3) -0.07533(13) 0.0241(7) Uani 1 1 d . . .
H10 H 0.2563 0.6388 -0.0865 0.029 Uiso 1 1 calc R . .
C11 C 0.51660(16) 0.9448(3) 0.10023(14) 0.0275(8) Uani 1 1 d . . .
C12 C 0.5215(2) 1.0195(4) 0.14359(16) 0.0392(10) Uani 1 1 d . . .
H12A H 0.5602 1.0423 0.1565 0.059 Uiso 1 1 calc R . .
H12B H 0.5088 0.9728 0.1662 0.059 Uiso 1 1 calc R . .
H12C H 0.4988 1.0911 0.1357 0.059 Uiso 1 1 calc R . .
C13 C 0.53665(18) 1.0197(4) 0.06526(16) 0.0356(9) Uani 1 1 d . . .
H13A H 0.5748 1.0447 0.0788 0.053 Uiso 1 1 calc R . .
H13B H 0.5131 1.0899 0.0570 0.053 Uiso 1 1 calc R . .
H13C H 0.5348 0.9722 0.0377 0.053 Uiso 1 1 calc R . .
C14 C 0.5530(2) 0.8345(4) 0.1129(2) 0.0477(13) Uani 1 1 d . . .
H14A H 0.5912 0.8589 0.1268 0.072 Uiso 1 1 calc R . .
H14B H 0.5513 0.7879 0.0851 0.072 Uiso 1 1 calc R . .
H14C H 0.5398 0.7861 0.1348 0.072 Uiso 1 1 calc R . .
C15 C 0.42459(16) 0.5487(3) -0.10936(13) 0.0258(7) Uani 1 1 d . . .
C16 C 0.45159(19) 0.6489(4) -0.13012(16) 0.0343(9) Uani 1 1 d . . .
H16A H 0.4770 0.6148 -0.1464 0.051 Uiso 1 1 calc R . .
H16B H 0.4721 0.7012 -0.1055 0.051 Uiso 1 1 calc R . .
H16C H 0.4230 0.6948 -0.1517 0.051 Uiso 1 1 calc R . .
C17 C 0.46929(17) 0.4775(4) -0.07480(15) 0.0309(8) Uani 1 1 d . . .
H17A H 0.4945 0.4413 -0.0908 0.046 Uiso 1 1 calc R . .
H17B H 0.4518 0.4150 -0.0609 0.046 Uiso 1 1 calc R . .
H17C H 0.4900 0.5308 -0.0507 0.046 Uiso 1 1 calc R . .
C18 C 0.39379(19) 0.4647(4) -0.14749(15) 0.0359(9) Uani 1 1 d . . .
H18A H 0.4199 0.4300 -0.1629 0.054 Uiso 1 1 calc R . .
H18B H 0.3654 0.5092 -0.1698 0.054 Uiso 1 1 calc R . .
H18C H 0.3763 0.4012 -0.1341 0.054 Uiso 1 1 calc R . .
C19 C 0.29100(15) 1.0200(3) -0.04293(13) 0.0253(7) Uani 1 1 d . . .
H19 H 0.3282 1.0100 -0.0255 0.030 Uiso 1 1 calc R . .
C20 C 0.27678(16) 1.1219(3) -0.06854(14) 0.0281(8) Uani 1 1 d . . .
H20 H 0.3043 1.1794 -0.0691 0.034 Uiso 1 1 calc R . .
C21 C 0.22243(17) 1.1417(3) -0.09375(13) 0.0253(7) Uani 1 1 d . . .
C22 C 0.18513(16) 1.0503(3) -0.09369(13) 0.0244(7) Uani 1 1 d . . .
H22 H 0.1479 1.0583 -0.1111 0.029 Uiso 1 1 calc R . .
C23 C 0.20178(14) 0.9478(3) -0.06847(12) 0.0211(7) Uani 1 1 d . . .
C24 C 0.16587(15) 0.8439(3) -0.06809(13) 0.0226(7) Uani 1 1 d . . .
C25 C 0.11125(16) 0.8361(4) -0.09346(14) 0.0291(8) Uani 1 1 d . . .
H25 H 0.0945 0.9014 -0.1119 0.035 Uiso 1 1 calc R . .
C26 C 0.08046(17) 0.7329(4) -0.09223(15) 0.0324(9) Uani 1 1 d . . .
C27 C 0.10760(18) 0.6403(4) -0.06591(15) 0.0330(9) Uani 1 1 d . . .
H27 H 0.0888 0.5674 -0.0650 0.040 Uiso 1 1 calc R . .
C28 C 0.16176(16) 0.6524(3) -0.04086(15) 0.0276(8) Uani 1 1 d . . .
H28 H 0.1792 0.5872 -0.0228 0.033 Uiso 1 1 calc R . .
C29 C 0.20734(18) 1.2588(4) -0.11962(16) 0.0328(9) Uani 1 1 d . . .
C30 C 0.2247(2) 1.3625(4) -0.0857(2) 0.0448(12) Uani 1 1 d . . .
H30A H 0.2152 1.4379 -0.1021 0.067 Uiso 1 1 calc R . .
H30B H 0.2647 1.3592 -0.0719 0.067 Uiso 1 1 calc R . .
H30C H 0.2054 1.3563 -0.0615 0.067 Uiso 1 1 calc R . .
C31 C 0.2382(3) 1.2658(5) -0.15723(19) 0.0525(14) Uani 1 1 d . . .
H31A H 0.2290 1.3406 -0.1742 0.079 Uiso 1 1 calc R . .
H31B H 0.2273 1.1988 -0.1784 0.079 Uiso 1 1 calc R . .
H31C H 0.2781 1.2626 -0.1431 0.079 Uiso 1 1 calc R . .
C32 C 0.1452(2) 1.2688(4) -0.1408(2) 0.0474(13) Uani 1 1 d . . .
H32A H 0.1369 1.3447 -0.1571 0.071 Uiso 1 1 calc R . .
H32B H 0.1260 1.2649 -0.1165 0.071 Uiso 1 1 calc R . .
H32C H 0.1328 1.2033 -0.1625 0.071 Uiso 1 1 calc R . .
C33 C 0.01912(19) 0.7285(5) -0.11824(18) 0.0471(13) Uani 1 1 d . . .
C34 C -0.0115(2) 0.8172(7) -0.0939(3) 0.0683(18) Uani 1 1 d . . .
H34A H -0.0071 0.7919 -0.0621 0.102 Uiso 1 1 calc R . .
H34B H -0.0508 0.8187 -0.1101 0.102 Uiso 1 1 calc R . .
H34C H 0.0041 0.8969 -0.0942 0.102 Uiso 1 1 calc R . .
C35 C -0.0050(3) 0.6059(7) -0.1168(3) 0.077(2) Uani 1 1 d . . .
H35A H 0.0003 0.5813 -0.0848 0.115 Uiso 1 1 calc R . .
H35B H 0.0135 0.5494 -0.1325 0.115 Uiso 1 1 calc R . .
H35C H -0.0446 0.6074 -0.1323 0.115 Uiso 1 1 calc R . .
C36 C 0.0115(2) 0.7699(6) -0.16726(19) 0.0569(16) Uani 1 1 d . . .
H36A H 0.0272 0.8496 -0.1672 0.085 Uiso 1 1 calc R . .
H36B H -0.0280 0.7721 -0.1830 0.085 Uiso 1 1 calc R . .
H36C H 0.0302 0.7148 -0.1833 0.085 Uiso 1 1 calc R . .
C37 C 0.20502(17) 0.9693(3) 0.04527(14) 0.0285(8) Uani 1 1 d . . .
H37 H 0.2106 1.0263 0.0237 0.034 Uiso 1 1 calc R . .
C38 C 0.17507(19) 1.0007(4) 0.07568(16) 0.0351(9) Uani 1 1 d . . .
H38 H 0.1606 1.0786 0.0759 0.042 Uiso 1 1 calc R . .
C39 C 0.16687(18) 0.9149(4) 0.10589(15) 0.0315(9) Uani 1 1 d . . .
H39 H 0.1459 0.9343 0.1269 0.038 Uiso 1 1 calc R . .
C40 C 0.21721(14) 0.7829(3) 0.07703(12) 0.0207(7) Uani 1 1 d . . .
C41 C 0.24360(14) 0.6657(3) 0.07791(12) 0.0203(7) Uani 1 1 d . . .
C42 C 0.26461(18) 0.4821(4) 0.10895(15) 0.0318(9) Uani 1 1 d . . .
H42 H 0.2621 0.4230 0.1308 0.038 Uiso 1 1 calc R . .
C43 C 0.29451(19) 0.4579(4) 0.07742(15) 0.0334(9) Uani 1 1 d . . .
H43 H 0.3127 0.3838 0.0776 0.040 Uiso 1 1 calc R . .
C44 C 0.29715(16) 0.5442(4) 0.04581(14) 0.0284(8) Uani 1 1 d . . .
H44 H 0.3174 0.5294 0.0238 0.034 Uiso 1 1 calc R . .
C46 C 0.3043(2) 0.7759(5) 0.21971(17) 0.0477(13) Uani 1 1 d . . .
C47 C 0.3122(2) 0.7298(5) 0.26370(17) 0.0469(12) Uani 1 1 d . B .
H47 H 0.3402 0.7616 0.2884 0.056 Uiso 1 1 calc R . .
C48 C 0.27926(19) 0.6374(4) 0.27160(15) 0.0351(9) Uani 1 1 d . . .
C49 C 0.2910(2) 0.5852(5) 0.31989(18) 0.0500(13) Uani 1 1 d . B .
C50 C 0.0077(2) 0.8187(6) 0.1382(2) 0.0550(14) Uani 1 1 d . . .
C51 C 0.06794(19) 0.8074(4) 0.16540(17) 0.0358(9) Uani 1 1 d . . .
C52 C 0.0853(2) 0.8567(5) 0.2090(2) 0.0493(13) Uani 1 1 d . D .
H52 H 0.0595 0.8958 0.2221 0.059 Uiso 1 1 calc R . .
C53 C 0.1398(2) 0.8488(5) 0.2330(2) 0.0494(13) Uani 1 1 d D . .
C54 C 0.1566(4) 0.9176(9) 0.2792(3) 0.070(3) Uiso 0.377(7) 1 d PDU D 1
F22 F 0.2088(4) 0.9272(11) 0.2998(4) 0.077(3) Uiso 0.377(7) 1 d PDU D 1
F23 F 0.1365(5) 1.0245(11) 0.2757(4) 0.092(3) Uiso 0.377(7) 1 d PDU D 1
F24 F 0.1348(5) 0.8624(12) 0.3081(5) 0.108(3) Uiso 0.377(7) 1 d PDU D 1
C54' C 0.1572(3) 0.8926(6) 0.2838(3) 0.072(2) Uiso 0.623(7) 1 d PDU D 2
F22' F 0.2013(3) 0.9639(7) 0.2873(3) 0.094(2) Uiso 0.623(7) 1 d PDU D 2
F23' F 0.1718(3) 0.8048(7) 0.3150(3) 0.103(3) Uiso 0.623(7) 1 d PDU D 2
F24' F 0.1176(3) 0.9568(7) 0.2956(3) 0.092(2) Uiso 0.623(7) 1 d PDU D 2
C55 C 0.20199(16) 0.2306(4) 0.19107(12) 0.0432(11) Uani 1 1 d D . .
C56 C 0.17818(18) 0.3543(4) 0.19465(14) 0.0300(8) Uani 1 1 d . C .
C57 C 0.14047(18) 0.3633(4) 0.22135(15) 0.0323(9) Uani 1 1 d . . .
H57 H 0.1318 0.2947 0.2365 0.039 Uiso 1 1 calc R C .
C58 C 0.11554(16) 0.4705(4) 0.22612(13) 0.0291(8) Uani 1 1 d . C .
C59 C 0.07461(19) 0.4738(5) 0.25624(17) 0.0407(11) Uani 1 1 d . . .
O3W O 0.4116(7) 0.6477(14) 0.1432(6) 0.127(5) Uiso 0.50 1 d P . .
O2W O 0.3865(11) 1.228(2) 0.1737(9) 0.212(10) Uiso 0.50 1 d P . .
O1W O 0.3856(11) 0.494(3) 0.2037(9) 0.224(11) Uiso 0.50 1 d P . .

loop_
_atom_site_aniso_label
_atom_site_aniso_U_11
_atom_site_aniso_U_22
_atom_site_aniso_U_33
_atom_site_aniso_U_23
_atom_site_aniso_U_13
_atom_site_aniso_U_12
Gd1 0.02399(10) 0.02272(9) 0.02339(9) -0.00187(7) 0.01080(7) -0.00188(7)
Ru1 0.01858(13) 0.01730(13) 0.02178(14) 0.00115(10) 0.00769(10) -0.00110(10)
P1 0.0539(7) 0.0288(5) 0.0351(6) -0.0014(5) 0.0156(5) -0.0030(5)
F1 0.098(3) 0.065(2) 0.093(3) -0.025(2) 0.039(3) -0.042(2)
F2 0.104(3) 0.076(3) 0.0367(17) 0.0009(16) 0.0187(19) 0.014(2)
F3 0.085(3) 0.0494(19) 0.090(3) 0.0157(18) 0.047(2) 0.0247(18)
F4 0.091(3) 0.064(2) 0.0380(16) 0.0086(15) 0.0209(17) 0.0003(19)
F5 0.069(2) 0.077(3) 0.071(2) -0.012(2) 0.0159(19) 0.021(2)
F6 0.077(2) 0.0385(17) 0.078(2) 0.0094(16) 0.0149(19) -0.0178(16)
F9 0.0199(11) 0.0399(14) 0.0561(16) -0.0076(12) 0.0083(11) -0.0051(10)
F16 0.058(2) 0.205(6) 0.054(2) 0.056(3) 0.0149(18) -0.007(3)
F17 0.078(2) 0.078(3) 0.0344(16) 0.0059(15) -0.0087(16) -0.0234(19)
F18 0.130(4) 0.057(2) 0.069(2) 0.020(2) -0.009(3) 0.004(2)
F19 0.068(3) 0.144(4) 0.058(2) 0.003(2) 0.0150(19) 0.054(3)
F20 0.0328(19) 0.067(3) 0.234(7) -0.019(3) -0.003(3) 0.0019(18)
F21 0.0519(18) 0.067(2) 0.073(2) 0.0061(18) 0.0309(17) 0.0313(17)
F28 0.0533(18) 0.065(2) 0.0478(17) -0.0016(14) 0.0281(14) -0.0256(15)
F29 0.0638(19) 0.066(2) 0.0382(15) -0.0146(14) 0.0295(14) -0.0150(16)
F30 0.0423(17) 0.107(3) 0.076(2) 0.033(2) 0.0376(17) 0.0235(19)
O1 0.0366(15) 0.0261(14) 0.0306(14) 0.0006(11) 0.0169(12) -0.0001(12)
O2 0.0307(15) 0.0345(15) 0.0324(15) -0.0017(12) 0.0144(12) -0.0028(12)
O3 0.0303(15) 0.0352(15) 0.0344(15) -0.0030(12) 0.0150(12) 0.0040(12)
O4 0.0393(18) 0.0377(17) 0.0465(19) -0.0176(15) 0.0114(15) -0.0064(14)
O5 0.0347(16) 0.062(2) 0.0282(15) 0.0011(14) 0.0082(13) -0.0194(16)
O6 0.0349(16) 0.0359(16) 0.0338(16) 0.0026(13) 0.0034(13) -0.0064(13)
O7 0.0290(15) 0.0405(17) 0.0342(15) -0.0120(13) 0.0062(12) 0.0002(13)
O8 0.085(4) 0.106(4) 0.054(3) -0.002(3) -0.001(2) 0.042(3)
N1 0.0220(14) 0.0207(14) 0.0206(14) -0.0004(11) 0.0082(11) -0.0030(11)
N2 0.0194(14) 0.0217(14) 0.0217(14) -0.0005(11) 0.0056(11) -0.0037(11)
N3 0.0209(14) 0.0193(14) 0.0239(14) -0.0001(11) 0.0077(12) -0.0043(11)
N4 0.0199(14) 0.0187(14) 0.0287(16) 0.0006(12) 0.0104(12) -0.0034(11)
N5 0.0217(15) 0.0188(14) 0.0263(15) 0.0003(11) 0.0078(12) 0.0000(11)
N6 0.0180(14) 0.0195(14) 0.0261(15) 0.0027(11) 0.0092(12) 0.0017(11)
N7 0.0258(16) 0.0220(15) 0.0283(16) -0.0029(12) 0.0110(13) 0.0006(12)
N8 0.0256(15) 0.0216(15) 0.0262(15) 0.0036(12) 0.0113(12) 0.0020(12)
C1 0.0267(18) 0.0269(18) 0.0245(18) -0.0033(15) 0.0079(14) 0.0002(15)
C2 0.034(2) 0.0251(18) 0.0238(18) -0.0058(14) 0.0067(15) -0.0025(16)
C3 0.0255(18) 0.0212(17) 0.0230(17) 0.0012(14) 0.0033(14) -0.0011(14)
C4 0.0201(17) 0.0244(17) 0.0245(17) -0.0028(14) 0.0044(14) -0.0012(14)
C5 0.0229(17) 0.0173(16) 0.0214(16) 0.0005(13) 0.0055(13) -0.0006(13)
C6 0.0202(16) 0.0186(16) 0.0228(16) 0.0001(13) 0.0047(13) -0.0028(13)
C7 0.0185(16) 0.0232(17) 0.0262(18) -0.0025(14) 0.0064(14) -0.0040(13)
C8 0.0229(17) 0.0208(16) 0.0243(17) -0.0013(13) 0.0096(14) -0.0018(13)
C9 0.0235(18) 0.0268(19) 0.0285(18) -0.0077(15) 0.0076(15) -0.0061(15)
C10 0.0199(17) 0.0246(18) 0.0275(18) -0.0046(14) 0.0059(14) -0.0061(14)
C11 0.0267(19) 0.0245(18) 0.0279(19) -0.0055(15) 0.0011(15) -0.0031(15)
C12 0.037(2) 0.044(3) 0.033(2) -0.0123(19) 0.0036(18) -0.010(2)
C13 0.028(2) 0.041(2) 0.037(2) -0.0057(19) 0.0077(17) -0.0094(18)
C14 0.035(2) 0.033(2) 0.060(3) -0.007(2) -0.014(2) 0.0033(19)
C15 0.0247(18) 0.0249(18) 0.0290(19) -0.0061(15) 0.0092(15) -0.0012(14)
C16 0.032(2) 0.040(2) 0.035(2) 0.0003(18) 0.0161(18) -0.0019(18)
C17 0.030(2) 0.0253(19) 0.037(2) -0.0048(16) 0.0076(17) 0.0029(15)
C18 0.035(2) 0.039(2) 0.035(2) -0.0147(18) 0.0122(18) -0.0004(18)
C19 0.0205(17) 0.0240(18) 0.0302(19) 0.0023(15) 0.0047(14) -0.0064(14)
C20 0.0262(19) 0.0236(18) 0.034(2) 0.0040(15) 0.0065(16) -0.0081(15)
C21 0.0298(19) 0.0207(17) 0.0249(18) 0.0012(14) 0.0062(15) -0.0054(14)
C22 0.0237(17) 0.0241(18) 0.0258(18) 0.0020(14) 0.0072(14) -0.0036(14)
C23 0.0205(16) 0.0224(17) 0.0217(16) 0.0001(13) 0.0077(13) -0.0035(13)
C24 0.0224(17) 0.0234(17) 0.0240(17) 0.0014(13) 0.0096(14) -0.0039(14)
C25 0.0239(18) 0.033(2) 0.0284(19) 0.0057(16) 0.0039(15) -0.0076(16)
C26 0.0246(19) 0.038(2) 0.034(2) 0.0031(17) 0.0052(16) -0.0140(17)
C27 0.030(2) 0.032(2) 0.037(2) 0.0007(17) 0.0089(17) -0.0144(17)
C28 0.0254(19) 0.0221(18) 0.037(2) 0.0033(15) 0.0116(16) -0.0053(14)
C29 0.031(2) 0.0246(19) 0.041(2) 0.0121(17) 0.0066(17) -0.0016(16)
C30 0.043(3) 0.024(2) 0.064(3) 0.000(2) 0.010(2) -0.0031(18)
C31 0.067(4) 0.046(3) 0.049(3) 0.025(2) 0.025(3) 0.010(3)
C32 0.038(3) 0.032(2) 0.063(3) 0.016(2) -0.003(2) 0.0003(19)
C33 0.029(2) 0.059(3) 0.047(3) 0.017(2) -0.002(2) -0.022(2)
C34 0.026(2) 0.101(5) 0.078(4) 0.011(4) 0.014(3) 0.001(3)
C35 0.048(3) 0.076(4) 0.090(5) 0.025(4) -0.013(3) -0.039(3)
C36 0.040(3) 0.074(4) 0.046(3) 0.016(3) -0.008(2) -0.026(3)
C37 0.034(2) 0.0214(17) 0.032(2) 0.0029(15) 0.0133(16) 0.0026(15)
C38 0.044(2) 0.0216(18) 0.045(2) 0.0005(17) 0.021(2) 0.0071(17)
C39 0.039(2) 0.0240(19) 0.038(2) -0.0033(16) 0.0206(18) 0.0042(16)
C40 0.0192(16) 0.0178(15) 0.0251(17) -0.0004(13) 0.0056(13) 0.0003(13)
C41 0.0188(16) 0.0197(16) 0.0230(16) -0.0004(13) 0.0063(13) -0.0015(13)
C42 0.038(2) 0.0263(19) 0.036(2) 0.0103(16) 0.0184(18) 0.0091(17)
C43 0.044(2) 0.0220(18) 0.042(2) 0.0084(17) 0.025(2) 0.0116(17)
C44 0.0287(19) 0.0263(19) 0.035(2) 0.0055(16) 0.0180(16) 0.0082(15)
C46 0.042(3) 0.066(3) 0.035(2) -0.001(2) 0.011(2) -0.025(2)
C47 0.041(3) 0.063(3) 0.034(2) -0.002(2) 0.005(2) -0.020(2)
C48 0.032(2) 0.041(2) 0.032(2) 0.0014(18) 0.0074(17) -0.0028(18)
C49 0.047(3) 0.060(3) 0.038(3) 0.011(2) 0.002(2) -0.012(3)
C50 0.041(3) 0.058(3) 0.071(4) -0.008(3) 0.022(3) 0.017(3)
C51 0.035(2) 0.031(2) 0.048(3) -0.0033(19) 0.021(2) 0.0032(17)
C52 0.045(3) 0.046(3) 0.064(3) -0.024(2) 0.027(3) 0.002(2)
C53 0.056(3) 0.043(3) 0.054(3) -0.024(2) 0.022(3) -0.005(2)
C55 0.056(3) 0.029(2) 0.048(3) 0.007(2) 0.021(2) 0.001(2)
C56 0.034(2) 0.0257(19) 0.030(2) -0.0024(15) 0.0086(16) -0.0030(16)
C57 0.032(2) 0.036(2) 0.030(2) 0.0050(16) 0.0100(17) -0.0070(17)
C58 0.0249(18) 0.041(2) 0.0218(17) -0.0007(16) 0.0071(14) -0.0105(16)
C59 0.034(2) 0.055(3) 0.039(2) 0.004(2) 0.0195(19) -0.005(2)

loop_
_atom_type_symbol
_atom_type_description
_atom_type_scat_dispersion_real
_atom_type_scat_dispersion_imag
_atom_type_scat_source
C C 0.0033 0.0016 'International Tables Vol C Tables 4.2.6.8 and 6.1.1.4'
H H 0.0000 0.0000 'International Tables Vol C Tables 4.2.6.8 and 6.1.1.4'
N N 0.0061 0.0033 'International Tables Vol C Tables 4.2.6.8 and 6.1.1.4'
O O 0.0106 0.0060 'International Tables Vol C Tables 4.2.6.8 and 6.1.1.4'
F F 0.0171 0.0103 'International Tables Vol C Tables 4.2.6.8 and 6.1.1.4'
P P 0.1023 0.0942 'International Tables Vol C Tables 4.2.6.8 and 6.1.1.4'
Ru Ru -1.2594 0.8363 'International Tables Vol C Tables 4.2.6.8 and 6.1.1.4'
Gd Gd -0.1653 3.9035 'International Tables Vol C Tables 4.2.6.8 and 6.1.1.4'

loop_
_geom_angle_atom_site_label_1
_geom_angle_atom_site_label_2
_geom_angle_atom_site_label_3
_geom_angle
_geom_angle_site_symmetry_1
_geom_angle_site_symmetry_3
_geom_angle_publ_flag
O2 Gd1 O4 77.14(11) . . ?
O2 Gd1 O1 72.73(10) . . ?
O4 Gd1 O1 136.20(11) . . ?
O2 Gd1 O5 139.11(10) . . ?
O4 Gd1 O5 73.27(12) . . ?
O1 Gd1 O5 111.69(12) . . ?
O2 Gd1 O7 86.19(11) . . ?
O4 Gd1 O7 137.07(11) . . ?
O1 Gd1 O7 71.72(11) . . ?
O5 Gd1 O7 134.53(11) . . ?
O2 Gd1 O3 71.77(10) . . ?
O4 Gd1 O3 69.64(11) . . ?
O1 Gd1 O3 126.78(10) . . ?
O5 Gd1 O3 121.18(12) . . ?
O7 Gd1 O3 67.60(10) . . ?
O2 Gd1 O6 74.33(10) . . ?
O4 Gd1 O6 71.98(12) . . ?
O1 Gd1 O6 69.76(10) . . ?
O5 Gd1 O6 70.10(11) . . ?
O7 Gd1 O6 140.46(11) . . ?
O3 Gd1 O6 133.12(11) . . ?
O2 Gd1 N7 141.17(10) . . ?
O4 Gd1 N7 89.37(12) . . ?
O1 Gd1 N7 133.49(9) . . ?
O5 Gd1 N7 66.20(11) . . ?
O7 Gd1 N7 79.30(11) . . ?
O3 Gd1 N7 69.39(10) . . ?
O6 Gd1 N7 135.82(10) . . ?
O2 Gd1 N8 142.99(10) . . ?
O4 Gd1 N8 139.05(11) . . ?
O1 Gd1 N8 72.79(9) . . ?
O5 Gd1 N8 67.95(11) . . ?
O7 Gd1 N8 70.57(10) . . ?
O3 Gd1 N8 121.03(10) . . ?
O6 Gd1 N8 105.55(10) . . ?
N7 Gd1 N8 63.50(10) . . ?
N3 Ru1 N2 90.68(12) . . ?
N3 Ru1 N5 94.34(12) . . ?
N2 Ru1 N5 174.14(12) . . ?
N3 Ru1 N1 95.88(12) . . ?
N2 Ru1 N1 78.26(12) . . ?
N5 Ru1 N1 98.18(12) . . ?
N3 Ru1 N4 78.10(12) . . ?
N2 Ru1 N4 98.64(12) . . ?
N5 Ru1 N4 85.38(12) . . ?
N1 Ru1 N4 173.28(12) . . ?
N3 Ru1 N6 171.82(12) . . ?
N2 Ru1 N6 96.19(12) . . ?
N5 Ru1 N6 79.05(12) . . ?
N1 Ru1 N6 89.88(12) . . ?
N4 Ru1 N6 96.42(12) . . ?
F3 P1 F2 91.8(2) . . ?
F3 P1 F1 90.8(2) . . ?
F2 P1 F1 91.3(2) . . ?
F3 P1 F6 91.2(2) . . ?
F2 P1 F6 90.1(2) . . ?
F1 P1 F6 177.6(2) . . ?
F3 P1 F4 90.9(2) . . ?
F2 P1 F4 177.1(2) . . ?
F1 P1 F4 89.5(2) . . ?
F6 P1 F4 89.0(2) . . ?
F3 P1 F5 179.0(2) . . ?
F2 P1 F5 89.1(2) . . ?
F1 P1 F5 89.6(2) . . ?
F6 P1 F5 88.4(2) . . ?
F4 P1 F5 88.1(2) . . ?
P2' F9 P2 12.69(11) . . ?
F10 P2 F7 82.4(3) . . ?
F10 P2 F12 91.6(3) . . ?
F7 P2 F12 172.8(4) . . ?
F10 P2 F11 91.6(3) . . ?
F7 P2 F11 84.7(3) . . ?
F12 P2 F11 91.7(3) . . ?
F10 P2 F8 179.0(3) . . ?
F7 P2 F8 97.7(4) . . ?
F12 P2 F8 88.4(4) . . ?
F11 P2 F8 89.4(3) . . ?
F10 P2 F9 91.3(3) . . ?
F7 P2 F9 92.4(3) . . ?
F12 P2 F9 91.6(2) . . ?
F11 P2 F9 175.6(3) . . ?
F8 P2 F9 87.7(3) . . ?
F8' P2' F9 92.5(3) . . ?
F8' P2' F12' 92.5(4) . . ?
F9 P2' F12' 88.5(3) . . ?
F8' P2' F7' 80.3(4) . . ?
F9 P2' F7' 87.3(3) . . ?
F12' P2' F7' 171.4(4) . . ?
F8' P2' F11' 90.2(3) . . ?
F9 P2' F11' 177.0(3) . . ?
F12' P2' F11' 90.2(3) . . ?
F7' P2' F11' 94.4(3) . . ?
F8' P2' F10' 179.4(4) . . ?
F9 P2' F10' 87.6(3) . . ?
F12' P2' F10' 88.1(4) . . ?
F7' P2' F10' 99.2(4) . . ?
F11' P2' F10' 89.6(4) . . ?
F15 C45 F13 108.5(8) . . ?
F15 C45 F14 108.9(8) . . ?
F13 C45 F14 107.3(8) . . ?
F15 C45 C46 112.7(10) . . ?
F13 C45 C46 109.2(9) . . ?
F14 C45 C46 110.1(9) . . ?
F13' C45' F14' 108.9(11) . . ?
F13' C45' F15' 107.6(10) . . ?
F14' C45' F15' 107.6(10) . . ?
F13' C45' C46 108.8(12) . . ?
F14' C45' C46 112.5(11) . . ?
F15' C45' C46 111.3(12) . . ?
C56 O1 Gd1 133.5(3) . . ?
C58 O2 Gd1 134.6(3) . . ?
C51 O3 Gd1 133.5(3) . . ?
C53 O4 Gd1 132.2(3) . . ?
C46 O5 Gd1 133.6(3) . . ?
C48 O6 Gd1 133.6(3) . . ?
C1 N1 C5 117.7(3) . . ?
C1 N1 Ru1 125.6(3) . . ?
C5 N1 Ru1 116.6(2) . . ?
C10 N2 C6 117.6(3) . . ?
C10 N2 Ru1 125.4(2) . . ?
C6 N2 Ru1 116.9(2) . . ?
C19 N3 C23 117.8(3) . . ?
C19 N3 Ru1 125.5(3) . . ?
C23 N3 Ru1 116.5(2) . . ?
C28 N4 C24 117.5(3) . . ?
C28 N4 Ru1 126.6(3) . . ?
C24 N4 Ru1 115.5(2) . . ?
C37 N5 C40 116.2(3) . . ?
C37 N5 Ru1 128.3(3) . . ?
C40 N5 Ru1 115.4(2) . . ?
C44 N6 C41 116.8(3) . . ?
C44 N6 Ru1 128.1(3) . . ?
C41 N6 Ru1 115.1(2) . . ?
C40 N7 C39 116.8(3) . . ?
C40 N7 Gd1 119.2(2) . . ?
C39 N7 Gd1 123.5(3) . . ?
C41 N8 C42 116.8(3) . . ?
C41 N8 Gd1 118.4(2) . . ?
C42 N8 Gd1 124.8(2) . . ?
N1 C1 C2 123.3(4) . . ?
N1 C1 H1 118.4 . . ?
C2 C1 H1 118.4 . . ?
C1 C2 C3 120.3(3) . . ?
C1 C2 H2 119.8 . . ?
C3 C2 H2 119.8 . . ?
C2 C3 C4 116.4(3) . . ?
C2 C3 C11 122.3(3) . . ?
C4 C3 C11 121.3(3) . . ?
C5 C4 C3 120.9(3) . . ?
C5 C4 H4 119.5 . . ?
C3 C4 H4 119.5 . . ?
N1 C5 C4 121.4(3) . . ?
N1 C5 C6 113.9(3) . . ?
C4 C5 C6 124.7(3) . . ?
N2 C6 C7 121.2(3) . . ?
N2 C6 C5 114.3(3) . . ?
C7 C6 C5 124.6(3) . . ?
C6 C7 C8 121.2(3) . . ?
C6 C7 H7 119.4 . . ?
C8 C7 H7 119.4 . . ?
C7 C8 C9 116.3(3) . . ?
C7 C8 C15 120.7(3) . . ?
C9 C8 C15 122.9(3) . . ?
C10 C9 C8 120.2(3) . . ?
C10 C9 H9 119.9 . . ?
C8 C9 H9 119.9 . . ?
N2 C10 C9 123.4(3) . . ?
N2 C10 H10 118.3 . . ?
C9 C10 H10 118.3 . . ?
C14 C11 C13 109.5(4) . . ?
C14 C11 C12 108.9(4) . . ?
C13 C11 C12 108.5(3) . . ?
C14 C11 C3 109.3(3) . . ?
C13 C11 C3 108.8(3) . . ?
C12 C11 C3 111.8(3) . . ?
C11 C12 H12A 109.5 . . ?
C11 C12 H12B 109.5 . . ?
H12A C12 H12B 109.5 . . ?
C11 C12 H12C 109.5 . . ?
H12A C12 H12C 109.5 . . ?
H12B C12 H12C 109.5 . . ?
C11 C13 H13A 109.5 . . ?
C11 C13 H13B 109.5 . . ?
H13A C13 H13B 109.5 . . ?
C11 C13 H13C 109.5 . . ?
H13A C13 H13C 109.5 . . ?
H13B C13 H13C 109.5 . . ?
C11 C14 H14A 109.5 . . ?
C11 C14 H14B 109.5 . . ?
H14A C14 H14B 109.5 . . ?
C11 C14 H14C 109.5 . . ?
H14A C14 H14C 109.5 . . ?
H14B C14 H14C 109.5 . . ?
C8 C15 C18 111.4(3) . . ?
C8 C15 C16 108.0(3) . . ?
C18 C15 C16 109.8(3) . . ?
C8 C15 C17 109.2(3) . . ?
C18 C15 C17 108.7(3) . . ?
C16 C15 C17 109.7(3) . . ?
C15 C16 H16A 109.5 . . ?
C15 C16 H16B 109.5 . . ?
H16A C16 H16B 109.5 . . ?
C15 C16 H16C 109.5 . . ?
H16A C16 H16C 109.5 . . ?
H16B C16 H16C 109.5 . . ?
C15 C17 H17A 109.5 . . ?
C15 C17 H17B 109.5 . . ?
H17A C17 H17B 109.5 . . ?
C15 C17 H17C 109.5 . . ?
H17A C17 H17C 109.5 . . ?
H17B C17 H17C 109.5 . . ?
C15 C18 H18A 109.5 . . ?
C15 C18 H18B 109.5 . . ?
H18A C18 H18B 109.5 . . ?
C15 C18 H18C 109.5 . . ?
H18A C18 H18C 109.5 . . ?
H18B C18 H18C 109.5 . . ?
N3 C19 C20 122.4(3) . . ?
N3 C19 H19 118.8 . . ?
C20 C19 H19 118.8 . . ?
C19 C20 C21 120.8(3) . . ?
C19 C20 H20 119.6 . . ?
C21 C20 H20 119.6 . . ?
C22 C21 C20 116.3(3) . . ?
C22 C21 C29 124.2(4) . . ?
C20 C21 C29 119.5(3) . . ?
C23 C22 C21 120.7(3) . . ?
C23 C22 H22 119.6 . . ?
C21 C22 H22 119.6 . . ?
N3 C23 C22 121.8(3) . . ?
N3 C23 C24 113.7(3) . . ?
C22 C23 C24 124.5(3) . . ?
N4 C24 C25 121.4(3) . . ?
N4 C24 C23 114.3(3) . . ?
C25 C24 C23 124.2(3) . . ?
C24 C25 C26 120.7(4) . . ?
C24 C25 H25 119.6 . . ?
C26 C25 H25 119.6 . . ?
C27 C26 C25 116.7(4) . . ?
C27 C26 C33 123.3(4) . . ?
C25 C26 C33 120.0(4) . . ?
C26 C27 C28 120.6(4) . . ?
C26 C27 H27 119.7 . . ?
C28 C27 H27 119.7 . . ?
N4 C28 C27 122.9(4) . . ?
N4 C28 H28 118.5 . . ?
C27 C28 H28 118.5 . . ?
C21 C29 C32 111.5(3) . . ?
C21 C29 C31 108.4(4) . . ?
C32 C29 C31 110.2(4) . . ?
C21 C29 C30 109.0(4) . . ?
C32 C29 C30 107.6(4) . . ?
C31 C29 C30 110.0(4) . . ?
C29 C30 H30A 109.5 . . ?
C29 C30 H30B 109.5 . . ?
H30A C30 H30B 109.5 . . ?
C29 C30 H30C 109.5 . . ?
H30A C30 H30C 109.5 . . ?
H30B C30 H30C 109.5 . . ?
C29 C31 H31A 109.5 . . ?
C29 C31 H31B 109.5 . . ?
H31A C31 H31B 109.5 . . ?
C29 C31 H31C 109.5 . . ?
H31A C31 H31C 109.5 . . ?
H31B C31 H31C 109.5 . . ?
C29 C32 H32A 109.5 . . ?
C29 C32 H32B 109.5 . . ?
H32A C32 H32B 109.5 . . ?
C29 C32 H32C 109.5 . . ?
H32A C32 H32C 109.5 . . ?
H32B C32 H32C 109.5 . . ?
C36 C33 C35 111.1(5) . . ?
C36 C33 C26 110.0(4) . . ?
C35 C33 C26 111.8(5) . . ?
C36 C33 C34 108.2(5) . . ?
C35 C33 C34 108.7(5) . . ?
C26 C33 C34 107.0(4) . . ?
C33 C34 H34A 109.5 . . ?
C33 C34 H34B 109.5 . . ?
H34A C34 H34B 109.5 . . ?
C33 C34 H34C 109.5 . . ?
H34A C34 H34C 109.5 . . ?
H34B C34 H34C 109.5 . . ?
C33 C35 H35A 109.5 . . ?
C33 C35 H35B 109.5 . . ?
H35A C35 H35B 109.5 . . ?
C33 C35 H35C 109.5 . . ?
H35A C35 H35C 109.5 . . ?
H35B C35 H35C 109.5 . . ?
C33 C36 H36A 109.5 . . ?
C33 C36 H36B 109.5 . . ?
H36A C36 H36B 109.5 . . ?
C33 C36 H36C 109.5 . . ?
H36A C36 H36C 109.5 . . ?
H36B C36 H36C 109.5 . . ?
N5 C37 C38 121.5(4) . . ?
N5 C37 H37 119.2 . . ?
C38 C37 H37 119.2 . . ?
C37 C38 C39 117.6(4) . . ?
C37 C38 H38 121.2 . . ?
C39 C38 H38 121.2 . . ?
N7 C39 C38 122.0(4) . . ?
N7 C39 H39 119.0 . . ?
C38 C39 H39 119.0 . . ?
N7 C40 N5 125.8(3) . . ?
N7 C40 C41 119.2(3) . . ?
N5 C40 C41 115.0(3) . . ?
N8 C41 N6 125.4(3) . . ?
N8 C41 C40 119.5(3) . . ?
N6 C41 C40 115.1(3) . . ?
N8 C42 C43 121.8(4) . . ?
N8 C42 H42 119.1 . . ?
C43 C42 H42 119.1 . . ?
C44 C43 C42 118.1(4) . . ?
C44 C43 H43 120.9 . . ?
C42 C43 H43 120.9 . . ?
N6 C44 C43 121.0(4) . . ?
N6 C44 H44 119.5 . . ?
C43 C44 H44 119.5 . . ?
O5 C46 C47 128.5(5) . . ?
O5 C46 C45' 110.5(5) . . ?
C47 C46 C45' 120.8(5) . . ?
O5 C46 C45 116.9(4) . . ?
C47 C46 C45 114.4(4) . . ?
C45' C46 C45 13.5(4) . . ?
C48 C47 C46 120.1(4) . . ?
C48 C47 H47 120.0 . . ?
C46 C47 H47 120.0 . . ?
O6 C48 C47 127.8(4) . . ?
O6 C48 C49 113.7(4) . . ?
C47 C48 C49 118.6(4) . . ?
F16 C49 F17 108.5(5) . . ?
F16 C49 F18 106.4(5) . . ?
F17 C49 F18 104.5(5) . . ?
F16 C49 C48 112.2(4) . . ?
F17 C49 C48 113.9(4) . . ?
F18 C49 C48 110.6(5) . . ?
F20 C50 F21 109.9(5) . . ?
F20 C50 F19 105.8(6) . . ?
F21 C50 F19 104.1(5) . . ?
F20 C50 C51 111.1(5) . . ?
F21 C50 C51 114.2(5) . . ?
F19 C50 C51 111.3(5) . . ?
O3 C51 C52 127.1(5) . . ?
O3 C51 C50 113.2(4) . . ?
C52 C51 C50 119.7(4) . . ?
C53 C52 C51 119.7(4) . . ?
C53 C52 H52 120.2 . . ?
C51 C52 H52 120.2 . . ?
O4 C53 C52 129.2(5) . . ?
O4 C53 C54 114.5(6) . . ?
C52 C53 C54 116.1(5) . . ?
O4 C53 C54' 111.7(5) . . ?
C52 C53 C54' 118.8(5) . . ?
C54 C53 C54' 11.6(4) . . ?
F23 C54 F22 106.5(6) . . ?
F23 C54 F24 105.9(6) . . ?
F22 C54 F24 105.6(6) . . ?
F23 C54 C53 112.4(9) . . ?
F22 C54 C53 118.2(10) . . ?
F24 C54 C53 107.4(10) . . ?
F23' C54' F22' 108.3(5) . . ?
F23' C54' F24' 107.0(5) . . ?
F22' C54' F24' 107.9(5) . . ?
F23' C54' C53 114.2(7) . . ?
F22' C54' C53 106.1(7) . . ?
F24' C54' C53 113.1(6) . . ?
F27' C55 F26 124.3(5) . . ?
F27' C55 F25 72.3(4) . . ?
F26 C55 F25 107.2(4) . . ?
F27' C55 F26' 107.4(4) . . ?
F26 C55 F26' 25.1(3) . . ?
F25 C55 F26' 123.0(6) . . ?
F27' C55 F27 34.1(3) . . ?
F26 C55 F27 105.9(4) . . ?
F25 C55 F27 105.2(4) . . ?
F26' C55 F27 82.4(4) . . ?
F27' C55 F25' 105.7(4) . . ?
F26 C55 F25' 81.9(4) . . ?
F25 C55 F25' 34.4(4) . . ?
F26' C55 F25' 104.9(4) . . ?
F27 C55 F25' 135.8(5) . . ?
F27' C55 C56 115.5(5) . . ?
F26 C55 C56 113.2(4) . . ?
F25 C55 C56 117.1(5) . . ?
F26' C55 C56 113.6(4) . . ?
F27 C55 C56 107.3(5) . . ?
F25' C55 C56 109.0(5) . . ?
O1 C56 C57 128.3(4) . . ?
O1 C56 C55 115.4(4) . . ?
C57 C56 C55 116.3(4) . . ?
C58 C57 C56 121.0(4) . . ?
C58 C57 H57 119.5 . . ?
C56 C57 H57 119.5 . . ?
O2 C58 C57 128.7(4) . . ?
O2 C58 C59 113.1(4) . . ?
C57 C58 C59 118.2(4) . . ?
F30 C59 F28 107.8(4) . . ?
F30 C59 F29 107.8(4) . . ?
F28 C59 F29 106.3(4) . . ?
F30 C59 C58 112.0(4) . . ?
F28 C59 C58 113.1(4) . . ?
F29 C59 C58 109.6(4) . . ?

loop_
_geom_bond_atom_site_label_1
_geom_bond_atom_site_label_2
_geom_bond_distance
_geom_bond_site_symmetry_2
_geom_bond_publ_flag
Gd1 O2 2.357(3) . ?
Gd1 O4 2.385(3) . ?
Gd1 O1 2.389(3) . ?
Gd1 O5 2.395(3) . ?
Gd1 O7 2.406(3) . ?
Gd1 O3 2.405(3) . ?
Gd1 O6 2.413(3) . ?
Gd1 N7 2.633(3) . ?
Gd1 N8 2.644(3) . ?
Ru1 N3 2.044(3) . ?
Ru1 N2 2.045(3) . ?
Ru1 N5 2.056(3) . ?
Ru1 N1 2.061(3) . ?
Ru1 N4 2.062(3) . ?
Ru1 N6 2.061(3) . ?
P1 F3 1.569(4) . ?
P1 F2 1.580(4) . ?
P1 F1 1.582(4) . ?
P1 F6 1.592(3) . ?
P1 F4 1.598(3) . ?
P1 F5 1.611(4) . ?
F9 P2' 1.584(3) . ?
F9 P2 1.622(3) . ?
P2 F10 1.584(4) . ?
P2 F7 1.588(4) . ?
P2 F12 1.597(4) . ?
P2 F11 1.601(3) . ?
P2 F8 1.610(4) . ?
P2' F8' 1.584(4) . ?
P2' F12' 1.590(4) . ?
P2' F7' 1.598(4) . ?
P2' F11' 1.599(4) . ?
P2' F10' 1.599(4) . ?
C45 F15 1.323(9) . ?
C45 F13 1.324(9) . ?
C45 F14 1.336(9) . ?
C45 C46 1.576(18) . ?
C45' F13' 1.342(11) . ?
C45' F14' 1.344(11) . ?
C45' F15' 1.344(11) . ?
C45' C46 1.57(2) . ?
F16 C49 1.291(7) . ?
F17 C49 1.332(6) . ?
F18 C49 1.336(7) . ?
F19 C50 1.339(8) . ?
F20 C50 1.293(8) . ?
F21 C50 1.330(6) . ?
F25 C55 1.330(6) . ?
F26 C55 1.325(6) . ?
F27 C55 1.348(6) . ?
F25' C55 1.357(6) . ?
F26' C55 1.340(6) . ?
F27' C55 1.325(6) . ?
F28 C59 1.333(6) . ?
F29 C59 1.341(6) . ?
F30 C59 1.310(6) . ?
O1 C56 1.247(5) . ?
O2 C58 1.241(5) . ?
O3 C51 1.253(5) . ?
O4 C53 1.252(6) . ?
O5 C46 1.244(6) . ?
O6 C48 1.250(5) . ?
N1 C1 1.338(5) . ?
N1 C5 1.365(5) . ?
N2 C10 1.340(5) . ?
N2 C6 1.367(5) . ?
N3 C19 1.345(5) . ?
N3 C23 1.360(5) . ?
N4 C28 1.350(5) . ?
N4 C24 1.361(5) . ?
N5 C37 1.349(5) . ?
N5 C40 1.353(5) . ?
N6 C44 1.347(5) . ?
N6 C41 1.357(5) . ?
N7 C40 1.325(5) . ?
N7 C39 1.337(5) . ?
N8 C41 1.333(5) . ?
N8 C42 1.337(5) . ?
C1 C2 1.381(5) . ?
C1 H1 0.9500 . ?
C2 C3 1.387(6) . ?
C2 H2 0.9500 . ?
C3 C4 1.403(5) . ?
C3 C11 1.534(5) . ?
C4 C5 1.385(5) . ?
C4 H4 0.9500 . ?
C5 C6 1.476(5) . ?
C6 C7 1.385(5) . ?
C7 C8 1.395(5) . ?
C7 H7 0.9500 . ?
C8 C9 1.395(5) . ?
C8 C15 1.527(5) . ?
C9 C10 1.377(5) . ?
C9 H9 0.9500 . ?
C10 H10 0.9500 . ?
C11 C14 1.529(6) . ?
C11 C13 1.535(6) . ?
C11 C12 1.532(6) . ?
C12 H12A 0.9800 . ?
C12 H12B 0.9800 . ?
C12 H12C 0.9800 . ?
C13 H13A 0.9800 . ?
C13 H13B 0.9800 . ?
C13 H13C 0.9800 . ?
C14 H14A 0.9800 . ?
C14 H14B 0.9800 . ?
C14 H14C 0.9800 . ?
C15 C18 1.531(6) . ?
C15 C16 1.532(6) . ?
C15 C17 1.540(6) . ?
C16 H16A 0.9800 . ?
C16 H16B 0.9800 . ?
C16 H16C 0.9800 . ?
C17 H17A 0.9800 . ?
C17 H17B 0.9800 . ?
C17 H17C 0.9800 . ?
C18 H18A 0.9800 . ?
C18 H18B 0.9800 . ?
C18 H18C 0.9800 . ?
C19 C20 1.377(5) . ?
C19 H19 0.9500 . ?
C20 C21 1.395(6) . ?
C20 H20 0.9500 . ?
C21 C22 1.392(5) . ?
C21 C29 1.527(5) . ?
C22 C23 1.385(5) . ?
C22 H22 0.9500 . ?
C23 C24 1.479(5) . ?
C24 C25 1.387(5) . ?
C25 C26 1.401(5) . ?
C25 H25 0.9500 . ?
C26 C27 1.377(6) . ?
C26 C33 1.535(6) . ?
C27 C28 1.378(6) . ?
C27 H27 0.9500 . ?
C28 H28 0.9500 . ?
C29 C32 1.528(6) . ?
C29 C31 1.536(7) . ?
C29 C30 1.538(7) . ?
C30 H30A 0.9800 . ?
C30 H30B 0.9800 . ?
C30 H30C 0.9800 . ?
C31 H31A 0.9800 . ?
C31 H31B 0.9800 . ?
C31 H31C 0.9800 . ?
C32 H32A 0.9800 . ?
C32 H32B 0.9800 . ?
C32 H32C 0.9800 . ?
C33 C36 1.513(7) . ?
C33 C35 1.513(8) . ?
C33 C34 1.557(9) . ?
C34 H34A 0.9800 . ?
C34 H34B 0.9800 . ?
C34 H34C 0.9800 . ?
C35 H35A 0.9800 . ?
C35 H35B 0.9800 . ?
C35 H35C 0.9800 . ?
C36 H36A 0.9800 . ?
C36 H36B 0.9800 . ?
C36 H36C 0.9800 . ?
C37 C38 1.376(6) . ?
C37 H37 0.9500 . ?
C38 C39 1.380(6) . ?
C38 H38 0.9500 . ?
C39 H39 0.9500 . ?
C40 C41 1.473(5) . ?
C42 C43 1.385(6) . ?
C42 H42 0.9500 . ?
C43 C44 1.375(5) . ?
C43 H43 0.9500 . ?
C44 H44 0.9500 . ?
C46 C47 1.389(7) . ?
C47 C48 1.389(7) . ?
C47 H47 0.9500 . ?
C48 C49 1.525(7) . ?
C50 C51 1.525(7) . ?
C51 C52 1.386(7) . ?
C52 C53 1.374(8) . ?
C52 H52 0.9500 . ?
C53 C54 1.552(10) . ?
C53 C54' 1.558(10) . ?
C54 F23 1.298(9) . ?
C54 F22 1.299(9) . ?
C54 F24 1.302(9) . ?
C54' F23' 1.347(7) . ?
C54' F22' 1.350(7) . ?
C54' F24' 1.352(7) . ?
C55 C56 1.530(6) . ?
C56 C57 1.399(6) . ?
C57 C58 1.385(6) . ?
C57 H57 0.9500 . ?
C58 C59 1.541(6) . ?
